data_4001234
loop_
_publ_author_name
'Cin\<ci\'c, Dominik'
'Fri\<s\<ci\'c, Tomislav'
'Jones, William'

_publ_section_title
;
 Structural Equivalence of Br and I Halogen Bonds: A Route to
 Isostructural Materials with Controllable Properties
;
_journal_issue 21
_journal_name_full 'Chemistry of Materials'
_journal_page_first 6623
_journal_paper_doi 10.1021/cm800923r
_journal_volume 20
_journal_year 2008
_chemical_formula_moiety '(C6 H12 N2) (C6 H4 I2)'
_chemical_formula_sum 'C12 H14 I2 N2'
_chemical_formula_weight 442.1
_chemical_name_common 'DABCO:1,4-dib 1/1'
_chemical_name_systematic
;
 1,4-diazabicyclo[2.2.2]octane:1,4-diiodobenzene 1/1
;
_space_group_IT_number 2
_symmetry_cell_setting triclinic
_symmetry_space_group_name_Hall '-P 1'
_symmetry_space_group_name_H-M 'P -1'
_atom_sites_solution_hydrogens geom
_atom_sites_solution_primary direct
_atom_sites_solution_secondary difmap
_audit_creation_method SHELXL-97
_cell_angle_alpha 104.361(3)
_cell_angle_beta 97.004(2)
_cell_angle_gamma 107.591(2)
_cell_formula_units_Z 2
_cell_length_a 6.2077(2)
_cell_length_b 9.5818(4)
_cell_length_c 12.7244(5)
_cell_measurement_reflns_used 8959
_cell_measurement_temperature 180(2)
_cell_measurement_theta_max 30.03
_cell_measurement_theta_min 1.00
_cell_volume 682.85(5)
_computing_cell_refinement 'HKL Scalepack (Otwinowski & Minor 1997)'
_computing_data_collection 'Collect (Nonius B.V. 1998)'
_computing_data_reduction
;
 HKL Denzo and Scalepack (Otwinowski & Minor 1997)
;
_computing_publication_material 'SHELXL-97 (Sheldrick 1997)'
_computing_structure_refinement 'SHELXL-97 (Sheldrick 1997)'
_computing_structure_solution 'SIR-92 (Altomare et al. 1994)'
_diffrn_ambient_temperature 293(2)
_diffrn_measured_fraction_theta_full 0.993
_diffrn_measured_fraction_theta_max 0.993
_diffrn_measurement_device_type 'Nonius Kappa CCD'
_diffrn_measurement_method 'Thin slice \w and \f scans'
_diffrn_radiation_source 'fine-focus sealed tube'
_diffrn_radiation_type MoK\a
_diffrn_radiation_wavelength 0.71073
_diffrn_reflns_av_R_equivalents 0.0593
_diffrn_reflns_av_sigmaI/netI 0.0631
_diffrn_reflns_limit_h_max 8
_diffrn_reflns_limit_h_min -8
_diffrn_reflns_limit_k_max 12
_diffrn_reflns_limit_k_min -13
_diffrn_reflns_limit_l_max 17
_diffrn_reflns_limit_l_min -17
_diffrn_reflns_number 8631
_diffrn_reflns_theta_full 30.01
_diffrn_reflns_theta_max 30.01
_diffrn_reflns_theta_min 2.34
_exptl_absorpt_coefficient_mu 4.583
_exptl_absorpt_correction_T_max 0.918
_exptl_absorpt_correction_T_min 0.585
_exptl_absorpt_correction_type multi-scan
_exptl_absorpt_process_details
;
multi-scan from symmetry-related measurements 
 Sortav (Blessing 1995)
;
_exptl_crystal_colour colourless
_exptl_crystal_density_diffrn 2.150
_exptl_crystal_density_method 'not measured'
_exptl_crystal_description prism
_exptl_crystal_F_000 416
_exptl_crystal_size_max 0.28
_exptl_crystal_size_mid 0.05
_exptl_crystal_size_min 0.02
_refine_diff_density_max 2.829
_refine_diff_density_min -2.264
_refine_diff_density_rms 0.335
_refine_ls_extinction_method none
_refine_ls_goodness_of_fit_ref 1.062
_refine_ls_hydrogen_treatment constr
_refine_ls_matrix_type full
_refine_ls_number_parameters 145
_refine_ls_number_reflns 3962
_refine_ls_number_restraints 0
_refine_ls_restrained_S_all 1.062
_refine_ls_R_factor_all 0.0739
_refine_ls_R_factor_gt 0.0509
_refine_ls_shift/su_max 0.000
_refine_ls_shift/su_mean 0.000
_refine_ls_structure_factor_coef Fsqd
_refine_ls_weighting_details 'calc w=1/[\s^2^(Fo^2^)+(0.0734P)^2^+1.6171P] where P=(Fo^2^+2Fc^2^)/3'
_refine_ls_weighting_scheme calc
_refine_ls_wR_factor_gt 0.1255
_refine_ls_wR_factor_ref 0.1418
_reflns_number_gt 2920
_reflns_number_total 3962
_reflns_threshold_expression >2sigma(I)
_cod_data_source_file cm800923r_si_002.cif
_cod_data_source_block dabco-dib_1/1
_cod_original_cell_volume 682.85(4)
_cod_original_sg_symbol_H-M P-1
_cod_database_code 4001234

loop_
_symmetry_equiv_pos_as_xyz
'x, y, z'
'-x, -y, -z'

loop_
_atom_site_label
_atom_site_type_symbol
_atom_site_fract_x
_atom_site_fract_y
_atom_site_fract_z
_atom_site_U_iso_or_equiv
_atom_site_adp_type
_atom_site_occupancy
_atom_site_symmetry_multiplicity
_atom_site_calc_flag
_atom_site_refinement_flags
N1 N -1.6076(9) -0.5893(7) -0.3522(4) 0.0288(11) Uani 1 1 d .
C10 C -1.6924(12) -0.6464(8) -0.2623(5) 0.0314(14) Uani 1 1 d .
H10A H -1.6965 -0.7513 -0.2746 0.038 Uiso 1 1 calc R
H10B H -1.8485 -0.6460 -0.2626 0.038 Uiso 1 1 calc R
C11 C -1.4385(13) -0.3278(8) -0.2167(6) 0.0358(15) Uani 1 1 d .
H11A H -1.3140 -0.2449 -0.2260 0.043 Uiso 1 1 calc R
H11B H -1.5281 -0.2831 -0.1702 0.043 Uiso 1 1 calc R
C12 C -1.5945(12) -0.4291(8) -0.3309(6) 0.0340(14) Uani 1 1 d .
H12A H -1.7486 -0.4241 -0.3334 0.041 Uiso 1 1 calc R
H12B H -1.5334 -0.3900 -0.3886 0.041 Uiso 1 1 calc R
C9 C -1.5342(13) -0.5451(8) -0.1488(5) 0.0354(15) Uani 1 1 d .
H9A H -1.6230 -0.5006 -0.1017 0.042 Uiso 1 1 calc R
H9B H -1.4738 -0.6077 -0.1127 0.042 Uiso 1 1 calc R
C7 C -1.2119(12) -0.4924(9) -0.2357(5) 0.0352(15) Uani 1 1 d .
H7A H -1.1488 -0.5553 -0.2012 0.042 Uiso 1 1 calc R
H7B H -1.0839 -0.4125 -0.2459 0.042 Uiso 1 1 calc R
C8 C -1.3696(12) -0.5919(9) -0.3490(6) 0.0359(15) Uani 1 1 d .
H8A H -1.3088 -0.5536 -0.4071 0.043 Uiso 1 1 calc R
H8B H -1.3725 -0.6967 -0.3626 0.043 Uiso 1 1 calc R
I1 I 0.01298(7) 0.21830(5) 0.45769(3) 0.02911(13) Uani 1 1 d .
I2 I -0.95590(7) -0.23102(5) 0.02902(3) 0.03002(14) Uani 1 1 d .
N2 N -1.3416(9) -0.4221(7) -0.1629(4) 0.0281(11) Uani 1 1 d .
C6 C -0.2525(11) 0.0378(8) 0.2191(5) 0.0293(13) Uani 1 1 d .
H6 H -0.1062 0.0667 0.2030 0.035 Uiso 1 1 calc R
C5 C -0.4450(12) -0.0516(8) 0.1346(5) 0.0307(13) Uani 1 1 d .
H5 H -0.4276 -0.0823 0.0618 0.037 Uiso 1 1 calc R
C2 C -0.4982(12) 0.0408(8) 0.3520(5) 0.0314(13) Uani 1 1 d .
H2 H -0.5167 0.0728 0.4245 0.038 Uiso 1 1 calc R
C1 C -0.2789(11) 0.0842(7) 0.3287(5) 0.0263(12) Uani 1 1 d .
C4 C -0.6656(11) -0.0957(7) 0.1590(5) 0.0275(12) Uani 1 1 d .
C3 C -0.6903(11) -0.0504(8) 0.2672(5) 0.0291(13) Uani 1 1 d .
H3 H -0.8361 -0.0810 0.2836 0.035 Uiso 1 1 calc R

loop_
_atom_site_aniso_label
_atom_site_aniso_U_11
_atom_site_aniso_U_22
_atom_site_aniso_U_33
_atom_site_aniso_U_23
_atom_site_aniso_U_13
_atom_site_aniso_U_12
N1 0.025(2) 0.029(3) 0.021(2) 0.003(2) -0.004(2) 0.001(2)
C10 0.029(3) 0.029(3) 0.028(3) 0.013(3) -0.001(3) -0.001(3)
C11 0.038(4) 0.022(3) 0.037(3) 0.006(3) -0.005(3) 0.003(3)
C12 0.035(3) 0.035(4) 0.031(3) 0.010(3) -0.002(3) 0.014(3)
C9 0.041(4) 0.036(4) 0.023(3) 0.008(3) 0.009(3) 0.005(3)
C7 0.025(3) 0.042(4) 0.029(3) 0.000(3) -0.002(3) 0.009(3)
C8 0.037(4) 0.038(4) 0.029(3) 0.004(3) 0.006(3) 0.013(3)
I1 0.0239(2) 0.0287(2) 0.0265(2) 0.00446(16) -0.00228(15) 0.00365(16)
I2 0.0245(2) 0.0299(2) 0.0269(2) 0.00570(16) -0.00217(16) 0.00246(16)
N2 0.027(3) 0.028(3) 0.024(2) 0.004(2) 0.001(2) 0.006(2)
C6 0.024(3) 0.034(3) 0.028(3) 0.011(3) 0.004(2) 0.007(3)
C5 0.032(3) 0.033(3) 0.024(3) 0.008(2) 0.004(3) 0.009(3)
C2 0.032(3) 0.035(4) 0.025(3) 0.009(3) 0.006(3) 0.009(3)
C1 0.024(3) 0.024(3) 0.025(3) 0.006(2) -0.006(2) 0.004(2)
C4 0.027(3) 0.020(3) 0.027(3) 0.004(2) -0.001(2) 0.002(2)
C3 0.023(3) 0.028(3) 0.029(3) 0.005(2) 0.001(2) 0.004(2)

loop_
_atom_type_symbol
_atom_type_description
_atom_type_scat_dispersion_real
_atom_type_scat_dispersion_imag
_atom_type_scat_source
C C 0.0033 0.0016 'International Tables Vol C Tables 4.2.6.8 and 6.1.1.4'
H H 0.0000 0.0000 'International Tables Vol C Tables 4.2.6.8 and 6.1.1.4'
N N 0.0061 0.0033 'International Tables Vol C Tables 4.2.6.8 and 6.1.1.4'
I I -0.4742 1.8119 'International Tables Vol C Tables 4.2.6.8 and 6.1.1.4'

loop_
_geom_angle_atom_site_label_1
_geom_angle_atom_site_label_2
_geom_angle_atom_site_label_3
_geom_angle
C12 N1 C10 109.1(5)
C12 N1 C8 107.5(5)
C10 N1 C8 107.8(5)
N1 C10 C9 110.6(5)
N2 C11 C12 109.5(5)
N1 C12 C11 111.4(5)
N2 C9 C10 110.4(5)
N2 C7 C8 110.6(5)
N1 C8 C7 110.6(5)
C9 N2 C7 108.5(5)
C9 N2 C11 108.4(5)
C7 N2 C11 109.0(5)
C5 C6 C1 119.9(6)
C6 C5 C4 120.1(6)
C1 C2 C3 120.2(6)
C2 C1 C6 119.7(6)
C2 C1 I1 120.2(5)
C6 C1 I1 120.1(5)
C3 C4 C5 119.8(6)
C3 C4 I2 120.9(5)
C5 C4 I2 119.4(5)
C4 C3 C2 120.4(6)

loop_
_geom_bond_atom_site_label_1
_geom_bond_atom_site_label_2
_geom_bond_distance
N1 C12 1.465(9)
N1 C10 1.473(8)
N1 C8 1.481(9)
C10 C9 1.541(9)
C11 N2 1.478(9)
C11 C12 1.543(9)
C9 N2 1.468(9)
C7 N2 1.470(9)
C7 C8 1.535(9)
I1 C1 2.110(6)
I2 C4 2.112(6)
C6 C5 1.389(9)
C6 C1 1.400(9)
C5 C4 1.403(9)
C2 C1 1.390(9)
C2 C3 1.393(9)
C4 C3 1.379(9)

loop_
_cod_related_entry_id
_cod_related_entry_database
_cod_related_entry_code
1 ChemSpider 30658432
